data_7040441
loop_
_publ_author_name
'Kou, Fei'
'Yang, Suliang'
'Qian, Hongjuan'
'Zhang, Lihua'
'Beavers, Christine M.'
'Teat, Simon J.'
'Tian, Guoxin'

_publ_section_title
;
 A fluorescence study on the complexation of Sm(iii), Eu(iii) and Tb(iii)
 with tetraalkyldiglycolamides (TRDGA) in aqueous solution, in solid
 state, and in solvent extraction.
;
_journal_issue 46
_journal_name_full 'Dalton transactions (Cambridge, England : 2003)'
_journal_page_first 18484
_journal_page_last 18493
_journal_paper_doi 10.1039/c6dt02930b
_journal_volume 45
_journal_year 2016
_chemical_formula_sum 'C24 H48 Cl3 N6 O21 Sm'
_chemical_formula_weight 1013.38
_space_group_crystal_system monoclinic
_space_group_IT_number 15
_space_group_name_Hall '-C 2yc'
_space_group_name_H-M_alt 'C 1 2/c 1'
_symmetry_space_group_name_Hall '-C 2yc'
_symmetry_space_group_name_H-M 'C 1 2/c 1'
_atom_sites_solution_hydrogens geom
_atom_sites_solution_primary 'Intrinsic phasing'
_atom_sites_solution_secondary difmap
_audit_creation_method SHELXL-2014/7
_audit_update_record
;
2015-11-01 deposited with the CCDC.
2016-08-22 downloaded from the CCDC.
;
_cell_angle_alpha 90
_cell_angle_beta 100.143(2)
_cell_angle_gamma 90
_cell_formula_units_Z 4
_cell_length_a 19.5604(7)
_cell_length_b 14.3327(5)
_cell_length_c 14.8420(5)
_cell_measurement_reflns_used 9334
_cell_measurement_temperature 270(2)
_cell_measurement_theta_max 34.07
_cell_measurement_theta_min 2.31
_cell_volume 4096.0(2)
_computing_cell_refinement 'Bruker SAINT v8.34a'
_computing_data_collection 'Bruker APEX 2'
_computing_data_reduction 'Bruker SAINT v8.34a'
_computing_molecular_graphics 'Bruker SHELXTL'
_computing_publication_material 'Bruker SHELXTL & local programs'
_computing_structure_refinement 'SHELXL-2014/7 (Sheldrick, 2014)'
_computing_structure_solution 'Bruker SHELXTL 2014/4'
_diffrn_ambient_temperature 270(2)
_diffrn_detector_area_resol_mean 10.42
_diffrn_measured_fraction_theta_full 1.000
_diffrn_measured_fraction_theta_max 0.998
_diffrn_measurement_device_type 'Bruker D8 with PHOTON 100 detector'
_diffrn_measurement_method '\w/\q shutterless scans'
_diffrn_radiation_type synchrotron
_diffrn_radiation_wavelength 0.7749
_diffrn_reflns_av_R_equivalents 0.0307
_diffrn_reflns_av_unetI/netI 0.0256
_diffrn_reflns_Laue_measured_fraction_full 1.000
_diffrn_reflns_Laue_measured_fraction_max 0.998
_diffrn_reflns_limit_h_max 28
_diffrn_reflns_limit_h_min -28
_diffrn_reflns_limit_k_max 20
_diffrn_reflns_limit_k_min -20
_diffrn_reflns_limit_l_max 21
_diffrn_reflns_limit_l_min -21
_diffrn_reflns_number 27012
_diffrn_reflns_point_group_measured_fraction_full 1.000
_diffrn_reflns_point_group_measured_fraction_max 0.998
_diffrn_reflns_theta_full 27.706
_diffrn_reflns_theta_max 34.234
_diffrn_reflns_theta_min 2.306
_diffrn_source 'Advanced Light Source station 11.3.1'
_exptl_absorpt_coefficient_mu 2.146
_exptl_absorpt_correction_T_max 0.742
_exptl_absorpt_correction_T_min 0.684
_exptl_absorpt_correction_type multi-scan
_exptl_absorpt_process_details 'SADABS 2014/5 Bruker AXS Madison WI USA'
_exptl_crystal_colour colourless
_exptl_crystal_density_diffrn 1.643
_exptl_crystal_description block
_exptl_crystal_F_000 2060
_exptl_crystal_size_max 0.150
_exptl_crystal_size_mid 0.090
_exptl_crystal_size_min 0.090
_refine_diff_density_max 0.613
_refine_diff_density_min -0.692
_refine_diff_density_rms 0.078
_refine_ls_extinction_method none
_refine_ls_goodness_of_fit_ref 1.027
_refine_ls_hydrogen_treatment constr
_refine_ls_matrix_type full
_refine_ls_number_parameters 306
_refine_ls_number_reflns 6559
_refine_ls_number_restraints 133
_refine_ls_restrained_S_all 1.101
_refine_ls_R_factor_all 0.0425
_refine_ls_R_factor_gt 0.0334
_refine_ls_shift/su_max 0.002
_refine_ls_shift/su_mean 0.000
_refine_ls_structure_factor_coef Fsqd
_refine_ls_weighting_details 'w=1/[\s^2^(Fo^2^)+(0.0521P)^2^+3.0530P] where P=(Fo^2^+2Fc^2^)/3'
_refine_ls_weighting_scheme calc
_refine_ls_wR_factor_gt 0.0856
_refine_ls_wR_factor_ref 0.0917
_reflns_Friedel_coverage 0.000
_reflns_number_gt 5604
_reflns_number_total 6559
_reflns_threshold_expression 'I > 2\s(I)'
_cod_data_source_file c6dt02930b2.cif
_cod_data_source_block Smtmoga_270K
_cod_depositor_comments 'Adding full bibliography for 7040441--7040443.cif.'
_cod_database_code 7040441
_shelx_shelxl_version_number 2014/7
_shelx_space_group_comment
;
The symmetry employed for this shelxl refinement is uniquely defined
by the following loop, which should always be used as a source of
symmetry information in preference to the above space-group names.
They are only intended as comments.
;
_shelx_estimated_absorpt_t_min 0.739
_shelx_estimated_absorpt_t_max 0.830

loop_
_space_group_symop_operation_xyz
'x, y, z'
'-x, y, -z+1/2'
'x+1/2, y+1/2, z'
'-x+1/2, y+1/2, -z+1/2'
'-x, -y, -z'
'x, -y, z-1/2'
'-x+1/2, -y+1/2, -z'
'x+1/2, -y+1/2, z-1/2'

loop_
_atom_site_label
_atom_site_type_symbol
_atom_site_fract_x
_atom_site_fract_y
_atom_site_fract_z
_atom_site_U_iso_or_equiv
_atom_site_adp_type
_atom_site_occupancy
_atom_site_site_symmetry_order
_atom_site_calc_flag
_atom_site_refinement_flags_posn
_atom_site_refinement_flags_adp
_atom_site_refinement_flags_occupancy
_atom_site_disorder_assembly
_atom_site_disorder_group
Sm1 Sm 0.5000 0.69019(2) 0.2500 0.03832(6) Uani 1 2 d S T P . .
O1 O 0.50241(10) 0.55894(14) 0.15150(16) 0.0552(5) Uani 1 1 d . . . . .
C1 C 0.45412(13) 0.50366(19) 0.12298(19) 0.0457(5) Uani 1 1 d . . . . .
C2 C 0.38119(14) 0.5281(2) 0.1360(2) 0.0516(6) Uani 1 1 d . . . . .
H2A H 0.3521 0.5414 0.0775 0.062 Uiso 1 1 calc R U . . .
H2B H 0.3608 0.4767 0.1646 0.062 Uiso 1 1 calc R U . . .
O2 O 0.38675(8) 0.60774(13) 0.19284(14) 0.0495(4) Uani 1 1 d . . . . .
C3 C 0.32225(12) 0.6396(2) 0.2117(2) 0.0538(7) Uani 1 1 d . . . . .
H3A H 0.2959 0.5880 0.2304 0.065 Uiso 1 1 calc R U . . .
H3B H 0.2952 0.6682 0.1577 0.065 Uiso 1 1 calc R U . . .
C4 C 0.33847(13) 0.71023(19) 0.2880(2) 0.0460(5) Uani 1 1 d . . . . .
O3 O 0.39968(9) 0.73639(14) 0.31283(13) 0.0489(4) Uani 1 1 d . . . . .
N1 N 0.46444(13) 0.42441(16) 0.08339(17) 0.0528(5) Uani 1 1 d . . . . .
C5 C 0.53571(18) 0.3940(2) 0.0790(3) 0.0658(8) Uani 1 1 d . . . . .
H5A H 0.5654 0.4476 0.0813 0.099 Uiso 1 1 calc R U . . .
H5B H 0.5359 0.3607 0.0230 0.099 Uiso 1 1 calc R U . . .
H5C H 0.5523 0.3540 0.1300 0.099 Uiso 1 1 calc R U . . .
C6 C 0.4089(2) 0.3605(2) 0.0446(3) 0.0728(10) Uani 1 1 d . . . . .
H6A H 0.4144 0.3026 0.0776 0.109 Uiso 1 1 calc R U . . .
H6B H 0.4111 0.3493 -0.0186 0.109 Uiso 1 1 calc R U . . .
H6C H 0.3648 0.3877 0.0493 0.109 Uiso 1 1 calc R U . . .
N2 N 0.28680(12) 0.7430(2) 0.32526(19) 0.0582(6) Uani 1 1 d . . . . .
C7 C 0.3008(2) 0.8165(3) 0.3936(3) 0.0745(10) Uani 1 1 d . . . . .
H7A H 0.3497 0.8289 0.4066 0.112 Uiso 1 1 calc R U . . .
H7B H 0.2854 0.7969 0.4486 0.112 Uiso 1 1 calc R U . . .
H7C H 0.2763 0.8721 0.3707 0.112 Uiso 1 1 calc R U . . .
C8 C 0.21423(17) 0.7139(3) 0.2980(3) 0.0797(11) Uani 1 1 d . . . . .
H8A H 0.1889 0.7614 0.2604 0.120 Uiso 1 1 calc R U . . .
H8B H 0.1939 0.7046 0.3517 0.120 Uiso 1 1 calc R U . . .
H8C H 0.2124 0.6567 0.2641 0.120 Uiso 1 1 calc R U . . .
O4 O 0.55579(11) 0.76789(16) 0.38628(14) 0.0561(5) Uani 1 1 d . . . . .
C9 C 0.56145(15) 0.8533(2) 0.3998(2) 0.0549(7) Uani 1 1 d . . . . .
C10 C 0.52997(17) 0.9196(2) 0.3256(2) 0.0604(7) Uani 1 1 d . . . . .
H10A H 0.4948 0.9578 0.3462 0.072 Uiso 1 1 calc R U . . .
H10B H 0.5654 0.9603 0.3090 0.072 Uiso 1 1 calc R U . . .
O5 O 0.5000 0.86465(17) 0.2500 0.0491(6) Uani 1 2 d S T P . .
N3 N 0.59522(16) 0.8887(3) 0.47752(19) 0.0770(9) Uani 1 1 d . . . . .
C11 C 0.6341(3) 0.8262(4) 0.5464(3) 0.1031(18) Uani 1 1 d . . . . .
H11A H 0.6375 0.7656 0.5200 0.155 Uiso 1 1 calc R U . . .
H11B H 0.6103 0.8212 0.5975 0.155 Uiso 1 1 calc R U . . .
H11C H 0.6798 0.8509 0.5668 0.155 Uiso 1 1 calc R U . . .
C12 C 0.6032(3) 0.9882(4) 0.4937(4) 0.115(2) Uani 1 1 d . . . . .
H12A H 0.6454 1.0091 0.4756 0.172 Uiso 1 1 calc R U . . .
H12B H 0.6050 1.0008 0.5576 0.172 Uiso 1 1 calc R U . . .
H12C H 0.5645 1.0206 0.4587 0.172 Uiso 1 1 calc R U . . .
Cl1 Cl 0.24557(5) 0.93199(8) 0.13968(9) 0.0845(3) Uani 1 1 d . . . . .
O11 O 0.1961(2) 0.9270(4) 0.1967(4) 0.1530(19) Uani 1 1 d . . . . .
O12 O 0.3069(2) 0.9524(5) 0.1920(5) 0.212(3) Uani 1 1 d . . . . .
O13 O 0.2509(5) 0.8505(4) 0.1001(6) 0.287(6) Uani 1 1 d . . . . .
O14 O 0.2317(3) 1.0007(4) 0.0760(4) 0.182(2) Uani 1 1 d . . . . .
Cl2 Cl 0.5000 0.17687(10) 0.2500 0.1046(7) Uani 1 2 d DS TU P . .
O21 O 0.5315(9) 0.2678(6) 0.2554(17) 0.097(6) Uani 0.25 1 d D U P A 1
O22 O 0.5557(5) 0.1161(8) 0.2327(10) 0.062(3) Uani 0.25 1 d D U P A 1
O23 O 0.4429(10) 0.1684(14) 0.1777(15) 0.199(14) Uani 0.25 1 d D U P A 1
O24 O 0.4837(15) 0.1526(16) 0.3367(11) 0.26(3) Uani 0.25 1 d D . P B 1
O21' O 0.5000 0.2753(5) 0.2500 0.140(8) Uani 0.5 2 d DS TU P A 2
O22' O 0.5675(5) 0.1381(10) 0.2694(14) 0.105(6) Uani 0.25 1 d D U P A 2
O23' O 0.4760(10) 0.1502(9) 0.1529(6) 0.098(5) Uani 0.25 1 d D U P C 2
O24' O 0.4536(9) 0.1328(10) 0.2996(12) 0.101(6) Uani 0.25 1 d D U P A 2

loop_
_atom_site_aniso_label
_atom_site_aniso_U_11
_atom_site_aniso_U_22
_atom_site_aniso_U_33
_atom_site_aniso_U_23
_atom_site_aniso_U_13
_atom_site_aniso_U_12
Sm1 0.02649(8) 0.03709(9) 0.04791(10) 0.000 -0.00303(6) 0.000
O1 0.0364(9) 0.0511(11) 0.0792(14) -0.0193(9) 0.0132(9) -0.0037(7)
C1 0.0425(12) 0.0435(12) 0.0516(13) -0.0066(10) 0.0097(10) -0.0019(10)
C2 0.0393(12) 0.0553(15) 0.0609(16) -0.0209(12) 0.0104(11) -0.0090(11)
O2 0.0284(7) 0.0524(10) 0.0662(11) -0.0211(9) 0.0043(7) -0.0021(7)
C3 0.0263(10) 0.0627(17) 0.0716(18) -0.0194(14) 0.0064(10) -0.0022(10)
C4 0.0341(11) 0.0493(13) 0.0539(14) -0.0027(10) 0.0056(10) 0.0052(9)
O3 0.0331(8) 0.0540(11) 0.0576(11) -0.0138(8) 0.0022(7) 0.0031(7)
N1 0.0579(13) 0.0424(11) 0.0601(14) -0.0102(10) 0.0154(11) -0.0027(10)
C5 0.069(2) 0.0531(16) 0.081(2) -0.0027(15) 0.0278(17) 0.0129(14)
C6 0.081(2) 0.0549(18) 0.084(2) -0.0272(17) 0.0195(19) -0.0162(16)
N2 0.0406(11) 0.0643(15) 0.0708(16) -0.0168(12) 0.0133(11) 0.0060(10)
C7 0.064(2) 0.083(3) 0.077(2) -0.0259(18) 0.0124(18) 0.0153(17)
C8 0.0387(15) 0.091(2) 0.113(3) -0.028(2) 0.0231(18) -0.0002(15)
O4 0.0531(11) 0.0598(12) 0.0483(10) 0.0023(9) -0.0107(8) -0.0169(9)
C9 0.0462(14) 0.0707(19) 0.0485(14) -0.0151(13) 0.0099(11) -0.0211(13)
C10 0.0601(17) 0.0476(15) 0.0697(19) -0.0141(13) 0.0015(14) -0.0059(13)
O5 0.0570(15) 0.0347(12) 0.0523(14) 0.000 0.0003(11) 0.000
N3 0.0677(17) 0.109(2) 0.0537(15) -0.0257(15) 0.0076(13) -0.0401(17)
C11 0.088(3) 0.162(5) 0.0508(19) 0.001(2) -0.0106(19) -0.057(3)
C12 0.115(4) 0.121(4) 0.111(4) -0.075(3) 0.025(3) -0.046(3)
Cl1 0.0542(4) 0.0814(6) 0.1170(8) -0.0115(6) 0.0126(5) 0.0042(4)
O11 0.088(3) 0.215(5) 0.168(4) -0.012(4) 0.054(3) 0.037(3)
O12 0.085(3) 0.313(9) 0.214(6) 0.126(6) -0.038(3) -0.049(4)
O13 0.471(14) 0.122(4) 0.354(10) -0.092(6) 0.311(11) -0.064(6)
O14 0.177(5) 0.177(5) 0.164(5) 0.041(4) -0.044(4) 0.031(4)
Cl2 0.1042(13) 0.0527(7) 0.170(2) 0.000 0.0608(14) 0.000
O21 0.132(11) 0.051(6) 0.114(15) 0.005(6) 0.041(10) -0.020(6)
O22 0.064(6) 0.066(6) 0.056(7) 0.012(6) 0.007(5) -0.013(5)
O23 0.093(11) 0.109(14) 0.36(3) 0.035(16) -0.064(16) -0.022(10)
O24 0.36(5) 0.109(17) 0.42(6) -0.06(3) 0.33(5) -0.09(3)
O21' 0.23(2) 0.067(7) 0.134(17) 0.000 0.063(18) 0.000
O22' 0.074(8) 0.114(11) 0.123(15) -0.020(10) 0.009(8) -0.033(7)
O23' 0.114(13) 0.053(7) 0.134(11) -0.032(7) 0.037(9) 0.005(8)
O24' 0.110(11) 0.074(9) 0.128(13) -0.034(9) 0.044(10) -0.005(8)

loop_
_atom_type_symbol
_atom_type_description
_atom_type_scat_dispersion_real
_atom_type_scat_dispersion_imag
_atom_type_scat_source
C C 0.0040 0.0020 'XDISP Program in WinGX L.Kissel & R.H.Pratt Acta Cryst A46 170 1990'
H H 0.0000 0.0000 'XDISP Program in WinGX L.Kissel & R.H.Pratt Acta Cryst A46 170 1990'
N N 0.0076 0.0040 'XDISP Program in WinGX L.Kissel & R.H.Pratt Acta Cryst A46 170 1990'
O O 0.0132 0.0074 'XDISP Program in WinGX L.Kissel & R.H.Pratt Acta Cryst A46 170 1990'
Cl Cl 0.1697 0.1896 'XDISP Program in WinGX L.Kissel & R.H.Pratt Acta Cryst A46 170 1990'
Sm Sm -0.0663 4.0092 'XDISP Program in WinGX L.Kissel & R.H.Pratt Acta Cryst A46 170 1990'

loop_
_geom_angle_atom_site_label_1
_geom_angle_atom_site_label_2
_geom_angle_atom_site_label_3
_geom_angle
_geom_angle_site_symmetry_1
_geom_angle_site_symmetry_3
O1 Sm1 O1 76.05(11) 2_655 .
O1 Sm1 O4 84.52(8) 2_655 .
O1 Sm1 O4 145.85(8) . .
O1 Sm1 O4 145.85(8) 2_655 2_655
O1 Sm1 O4 84.52(8) . 2_655
O4 Sm1 O4 124.63(11) . 2_655
O1 Sm1 O3 123.97(6) 2_655 2_655
O1 Sm1 O3 82.78(7) . 2_655
O4 Sm1 O3 85.30(7) . 2_655
O4 Sm1 O3 80.01(7) 2_655 2_655
O1 Sm1 O3 82.78(7) 2_655 .
O1 Sm1 O3 123.97(6) . .
O4 Sm1 O3 80.01(7) . .
O4 Sm1 O3 85.30(7) 2_655 .
O3 Sm1 O3 148.09(10) 2_655 .
O1 Sm1 O5 141.98(6) 2_655 .
O1 Sm1 O5 141.98(6) . .
O4 Sm1 O5 62.31(5) . .
O4 Sm1 O5 62.31(5) 2_655 .
O3 Sm1 O5 74.04(5) 2_655 .
O3 Sm1 O5 74.04(5) . .
O1 Sm1 O2 62.34(6) 2_655 2_655
O1 Sm1 O2 74.10(7) . 2_655
O4 Sm1 O2 72.03(7) . 2_655
O4 Sm1 O2 138.07(7) 2_655 2_655
O3 Sm1 O2 62.09(6) 2_655 2_655
O3 Sm1 O2 136.52(6) . 2_655
O5 Sm1 O2 117.94(4) . 2_655
O1 Sm1 O2 74.10(7) 2_655 .
O1 Sm1 O2 62.34(6) . .
O4 Sm1 O2 138.07(7) . .
O4 Sm1 O2 72.03(7) 2_655 .
O3 Sm1 O2 136.52(6) 2_655 .
O3 Sm1 O2 62.09(6) . .
O5 Sm1 O2 117.94(4) . .
O2 Sm1 O2 124.12(9) 2_655 .
C1 O1 Sm1 127.75(17) . .
O1 C1 N1 122.3(2) . .
O1 C1 C2 118.9(2) . .
N1 C1 C2 118.7(2) . .
O2 C2 C1 106.8(2) . .
O2 C2 H2A 110.4 . .
C1 C2 H2A 110.4 . .
O2 C2 H2B 110.4 . .
C1 C2 H2B 110.4 . .
H2A C2 H2B 108.6 . .
C2 O2 C3 113.66(19) . .
C2 O2 Sm1 123.39(14) . .
C3 O2 Sm1 122.90(15) . .
O2 C3 C4 106.7(2) . .
O2 C3 H3A 110.4 . .
C4 C3 H3A 110.4 . .
O2 C3 H3B 110.4 . .
C4 C3 H3B 110.4 . .
H3A C3 H3B 108.6 . .
O3 C4 N2 122.4(3) . .
O3 C4 C3 119.1(2) . .
N2 C4 C3 118.5(2) . .
C4 O3 Sm1 127.48(17) . .
C1 N1 C6 123.9(3) . .
C1 N1 C5 119.8(3) . .
C6 N1 C5 116.2(3) . .
N1 C5 H5A 109.5 . .
N1 C5 H5B 109.5 . .
H5A C5 H5B 109.5 . .
N1 C5 H5C 109.5 . .
H5A C5 H5C 109.5 . .
H5B C5 H5C 109.5 . .
N1 C6 H6A 109.5 . .
N1 C6 H6B 109.5 . .
H6A C6 H6B 109.5 . .
N1 C6 H6C 109.5 . .
H6A C6 H6C 109.5 . .
H6B C6 H6C 109.5 . .
C4 N2 C7 119.1(3) . .
C4 N2 C8 123.9(3) . .
C7 N2 C8 116.9(3) . .
N2 C7 H7A 109.5 . .
N2 C7 H7B 109.5 . .
H7A C7 H7B 109.5 . .
N2 C7 H7C 109.5 . .
H7A C7 H7C 109.5 . .
H7B C7 H7C 109.5 . .
N2 C8 H8A 109.5 . .
N2 C8 H8B 109.5 . .
H8A C8 H8B 109.5 . .
N2 C8 H8C 109.5 . .
H8A C8 H8C 109.5 . .
H8B C8 H8C 109.5 . .
C9 O4 Sm1 127.49(18) . .
O4 C9 N3 122.3(3) . .
O4 C9 C10 119.5(2) . .
N3 C9 C10 118.2(3) . .
O5 C10 C9 106.8(2) . .
O5 C10 H10A 110.4 . .
C9 C10 H10A 110.4 . .
O5 C10 H10B 110.4 . .
C9 C10 H10B 110.4 . .
H10A C10 H10B 108.6 . .
C10 O5 C10 112.1(3) . 2_655
C10 O5 Sm1 123.93(16) . .
C10 O5 Sm1 123.93(16) 2_655 .
C9 N3 C12 122.9(4) . .
C9 N3 C11 119.4(4) . .
C12 N3 C11 117.2(3) . .
N3 C11 H11A 109.5 . .
N3 C11 H11B 109.5 . .
H11A C11 H11B 109.5 . .
N3 C11 H11C 109.5 . .
H11A C11 H11C 109.5 . .
H11B C11 H11C 109.5 . .
N3 C12 H12A 109.5 . .
N3 C12 H12B 109.5 . .
H12A C12 H12B 109.5 . .
N3 C12 H12C 109.5 . .
H12A C12 H12C 109.5 . .
H12B C12 H12C 109.5 . .
O13 Cl1 O12 108.5(6) . .
O13 Cl1 O14 110.7(5) . .
O12 Cl1 O14 107.1(4) . .
O13 Cl1 O11 110.0(4) . .
O12 Cl1 O11 107.8(4) . .
O14 Cl1 O11 112.6(3) . .
O23 Cl2 O23 170.2(16) . 2_655
O21' Cl2 O22' 113.2(6) . .
O21' Cl2 O22' 113.2(6) . 2_655
O22' Cl2 O22' 133.7(13) . 2_655
O21' Cl2 O24' 116.5(7) . 2_655
O22' Cl2 O24' 43.0(8) . 2_655
O22' Cl2 O24' 112.3(8) 2_655 2_655
O21' Cl2 O24' 116.5(7) . .
O22' Cl2 O24' 112.3(8) . .
O22' Cl2 O24' 43.0(8) 2_655 .
O24' Cl2 O24' 127.0(13) 2_655 .
O23 Cl2 O21 113.2(9) . .
O23 Cl2 O21 76.2(14) 2_655 .
O23 Cl2 O21 76.2(14) . 2_655
O23 Cl2 O21 113.2(9) 2_655 2_655
O21 Cl2 O21 50.0(15) . 2_655
O23 Cl2 O22 64.2(11) . 2_655
O23 Cl2 O22 109.4(9) 2_655 2_655
O21 Cl2 O22 149.4(10) . 2_655
O21 Cl2 O22 103.1(7) 2_655 2_655
O23 Cl2 O22 109.4(9) . .
O23 Cl2 O22 64.2(11) 2_655 .
O21 Cl2 O22 103.1(7) . .
O21 Cl2 O22 149.5(11) 2_655 .
O22 Cl2 O22 106.3(10) 2_655 .
O23 Cl2 O24 64.2(9) . 2_655
O23 Cl2 O24 113.2(9) 2_655 2_655
O21 Cl2 O24 96.3(15) . 2_655
O21 Cl2 O24 109.5(9) 2_655 2_655
O22 Cl2 O24 107.9(8) 2_655 2_655
O22 Cl2 O24 53.0(11) . 2_655
O21 O21 Cl2 65.0(7) 2_655 .
O21 O21 O23 104.8(14) 2_655 2_655
Cl2 O21 O23 51.2(7) . 2_655
O23 O22 O24 114.6(9) 2_655 2_655
O23 O22 Cl2 56.6(6) 2_655 .
O24 O22 Cl2 62.3(6) 2_655 .
O22 O23 Cl2 59.2(7) 2_655 .
O22 O23 O24 100.3(13) 2_655 2_655
Cl2 O23 O24 58.2(6) . 2_655
O22 O23 O21 86.9(10) 2_655 2_655
Cl2 O23 O21 52.6(8) . 2_655
O24 O23 O21 91.1(11) 2_655 2_655
O22 O24 Cl2 64.7(7) 2_655 .
O22 O24 O23 113.6(14) 2_655 2_655
Cl2 O24 O23 57.6(6) . 2_655
O24' O22' Cl2 68.5(6) 2_655 .
O24' O22' O23' 124.4(12) 2_655 2_655
Cl2 O22' O23' 59.7(5) . 2_655
Cl2 O23' O24' 57.5(5) . 2_655
Cl2 O23' O22' 55.3(5) . 2_655
O24' O23' O22' 102.5(9) 2_655 2_655
O22' O24' Cl2 68.5(6) 2_655 .
O22' O24' O23' 130.1(10) 2_655 2_655
Cl2 O24' O23' 62.3(6) . 2_655

loop_
_geom_bond_atom_site_label_1
_geom_bond_atom_site_label_2
_geom_bond_distance
_geom_bond_site_symmetry_2
Sm1 O1 2.3880(19) 2_655
Sm1 O1 2.3880(19) .
Sm1 O4 2.3968(19) .
Sm1 O4 2.3968(19) 2_655
Sm1 O3 2.4089(18) 2_655
Sm1 O3 2.4089(18) .
Sm1 O5 2.501(2) .
Sm1 O2 2.5222(16) 2_655
Sm1 O2 2.5222(16) .
O1 C1 1.248(3) .
C1 N1 1.311(3) .
C1 C2 1.514(4) .
C2 O2 1.412(3) .
C2 H2A 0.9700 .
C2 H2B 0.9700 .
O2 C3 1.415(3) .
C3 C4 1.511(4) .
C3 H3A 0.9700 .
C3 H3B 0.9700 .
C4 O3 1.247(3) .
C4 N2 1.321(3) .
N1 C6 1.459(4) .
N1 C5 1.473(4) .
C5 H5A 0.9600 .
C5 H5B 0.9600 .
C5 H5C 0.9600 .
C6 H6A 0.9600 .
C6 H6B 0.9600 .
C6 H6C 0.9600 .
N2 C7 1.454(4) .
N2 C8 1.466(4) .
C7 H7A 0.9600 .
C7 H7B 0.9600 .
C7 H7C 0.9600 .
C8 H8A 0.9600 .
C8 H8B 0.9600 .
C8 H8C 0.9600 .
O4 C9 1.242(4) .
C9 N3 1.325(4) .
C9 C10 1.502(5) .
C10 O5 1.412(3) .
C10 H10A 0.9700 .
C10 H10B 0.9700 .
O5 C10 1.412(3) 2_655
N3 C12 1.450(6) .
N3 C11 1.467(6) .
C11 H11A 0.9600 .
C11 H11B 0.9600 .
C11 H11C 0.9600 .
C12 H12A 0.9600 .
C12 H12B 0.9600 .
C12 H12C 0.9600 .
Cl1 O13 1.320(5) .
Cl1 O12 1.342(5) .
Cl1 O14 1.359(5) .
Cl1 O11 1.396(4) .
Cl2 O23 1.411(8) .
Cl2 O23 1.411(8) 2_655
Cl2 O21' 1.411(7) .
Cl2 O22' 1.414(7) .
Cl2 O22' 1.414(7) 2_655
Cl2 O24' 1.415(7) 2_655
Cl2 O24' 1.415(7) .
Cl2 O21 1.438(7) .
Cl2 O21 1.438(7) 2_655
Cl2 O22 1.453(7) 2_655
Cl2 O22 1.453(7) .
Cl2 O24 1.422(8) 2_655
O21 O21 1.21(3) 2_655
O21 O23 1.76(3) 2_655
O22 O23 1.52(2) 2_655
O22 O24 1.28(3) 2_655
O23 O22 1.52(2) 2_655
O23 O24 1.51(2) 2_655
O23 O21 1.76(3) 2_655
O24 O22 1.28(3) 2_655
O24 O23 1.51(2) 2_655
O22' O24' 1.04(2) 2_655
O22' O23' 1.56(2) 2_655
O23' O24' 1.45(2) 2_655
O23' O22' 1.56(2) 2_655
O24' O22' 1.04(2) 2_655
O24' O23' 1.45(2) 2_655
